data_4130951
loop_
_publ_author_name
'Pappas, Iraklis'
'Chirik, Paul J.'

_publ_section_title
;
 Catalytic Proton Coupled Electron Transfer from Metal Hydrides to
 Titanocene Amides, Hydrazides and Imides: Determination of Thermodynamic
 Parameters Relevant to Nitrogen Fixation.
;
_journal_issue 40
_journal_name_full 'Journal of the American Chemical Society'
_journal_page_first 13379
_journal_page_last 13389
_journal_paper_doi 10.1021/jacs.6b08009
_journal_volume 138
_journal_year 2016
_chemical_formula_sum 'C39 H55 Cl Cr O3 Si2 Ti'
_chemical_formula_weight 763.33
_space_group_IT_number 2
_space_group_name_Hall '-P 1'
_space_group_name_H-M_alt 'P -1'
_symmetry_cell_setting triclinic
_symmetry_space_group_name_H-M 'P -1'
_atom_sites_solution_hydrogens geom
_atom_sites_solution_primary direct
_atom_sites_solution_secondary difmap
_audit_creation_method SHELXL-97
_cell_angle_alpha 83.424(7)
_cell_angle_beta 81.854(6)
_cell_angle_gamma 87.114(7)
_cell_formula_units_Z 2
_cell_length_a 9.1532(7)
_cell_length_b 12.5803(13)
_cell_length_c 17.0067(12)
_cell_measurement_reflns_used 8301
_cell_measurement_temperature 100(2)
_cell_measurement_theta_max 63.72
_cell_measurement_theta_min 3.54
_cell_volume 1924.6(3)
_computing_cell_refinement 'Bruker SAINT'
_computing_data_collection 'Bruker APEX2'
_computing_data_reduction 'Bruker SAINT'
_computing_molecular_graphics 'ORTEP 3 (Farraguia, 1997)'
_computing_structure_refinement 'SHELXL-97 (Sheldrick, 2008)'
_computing_structure_solution 'SIR 92 (Giacavazzo, 1993)'
_diffrn_ambient_temperature 100(2)
_diffrn_measured_fraction_theta_full 'ACTA 50'
_diffrn_measured_fraction_theta_max 0.950
_diffrn_measurement_device_type 'Bruker APEX-II CCD'
_diffrn_measurement_method 'phi and omega scans'
_diffrn_radiation_monochromator graphite
_diffrn_radiation_source 'fine-focus sealed tube'
_diffrn_radiation_type CuK\a
_diffrn_radiation_wavelength 1.54178
_diffrn_reflns_av_R_equivalents 0.0604
_diffrn_reflns_av_sigmaI/netI 0.0465
_diffrn_reflns_limit_h_max 10
_diffrn_reflns_limit_h_min -10
_diffrn_reflns_limit_k_max 12
_diffrn_reflns_limit_k_min -14
_diffrn_reflns_limit_l_max 19
_diffrn_reflns_limit_l_min -17
_diffrn_reflns_number 20986
_diffrn_reflns_theta_full 'ACTA 50'
_diffrn_reflns_theta_max 63.89
_diffrn_reflns_theta_min 3.54
_exptl_absorpt_coefficient_mu 5.594
_exptl_absorpt_correction_T_max 0.8501
_exptl_absorpt_correction_T_min 0.4162
_exptl_absorpt_correction_type multi-scan
_exptl_absorpt_process_details 'SADABS V2008/1 (Bruker AXS)'
_exptl_crystal_colour orange
_exptl_crystal_density_diffrn 1.317
_exptl_crystal_density_method 'not measured'
_exptl_crystal_description Columnar
_exptl_crystal_F_000 808
_exptl_crystal_size_max 0.19
_exptl_crystal_size_mid 0.08
_exptl_crystal_size_min 0.03
_refine_diff_density_max 0.913
_refine_diff_density_min -0.456
_refine_diff_density_rms 0.083
_refine_ls_extinction_method none
_refine_ls_goodness_of_fit_ref 1.028
_refine_ls_hydrogen_treatment constr
_refine_ls_matrix_type full
_refine_ls_number_parameters 439
_refine_ls_number_reflns 6065
_refine_ls_number_restraints 0
_refine_ls_restrained_S_all 1.028
_refine_ls_R_factor_all 0.0644
_refine_ls_R_factor_gt 0.0490
_refine_ls_shift/su_max 0.001
_refine_ls_shift/su_mean 0.000
_refine_ls_structure_factor_coef Fsqd
_refine_ls_weighting_details 'calc w=1/[\s^2^(Fo^2^)+(0.0763P)^2^+2.1683P] where P=(Fo^2^+2Fc^2^)/3'
_refine_ls_weighting_scheme calc
_refine_ls_wR_factor_gt 0.1232
_refine_ls_wR_factor_ref 0.1331
_reflns_number_gt 4941
_reflns_number_total 6065
_reflns_threshold_expression >2\s(I)
_cod_data_source_file ja6b08009_si_002.cif
_cod_data_source_block ip48
_cod_depositor_comments
;
The following automatic conversions were performed:

data item '_symmetry_cell_setting' value 'Triclinic' was changed to
'triclinic' in accordance with the
/home/saulius/struct/COD-crude-data/automatic-downloads/DataCite-retrospective/ACS/depositions/lib/dictionaries/cif_core.dic
dictionary named 'cif_core.dic' version 2.4.2 last updated on
2011-04-26.

Automatic conversion script
Id: cif_fix_values 6909 2019-04-08 15:41:33Z antanas 
;
_cod_original_sg_symbol_H-M 'P-1   '
_cod_original_formula_sum 'C39 H55 Cl1 Cr1 O3 Si2 Ti1'
_cod_database_code 4130951

loop_
_symmetry_equiv_pos_as_xyz
'x, y, z'
'-x, -y, -z'

loop_
_atom_site_label
_atom_site_type_symbol
_atom_site_fract_x
_atom_site_fract_y
_atom_site_fract_z
_atom_site_U_iso_or_equiv
_atom_site_adp_type
_atom_site_occupancy
_atom_site_symmetry_multiplicity
_atom_site_calc_flag
_atom_site_refinement_flags
C1 C 0.2006(4) 0.2816(3) 0.97062(19) 0.0158(7) Uani 1 1 d .
C2 C 0.2321(4) 0.3890(3) 0.9403(2) 0.0167(7) Uani 1 1 d .
C3 C 0.1050(4) 0.4382(3) 0.90950(19) 0.0170(7) Uani 1 1 d .
C4 C -0.0049(4) 0.3612(3) 0.91915(19) 0.0177(8) Uani 1 1 d .
C5 C 0.0531(4) 0.2646(3) 0.95704(19) 0.0156(7) Uani 1 1 d .
C6 C 0.3724(4) 0.4455(3) 0.9432(2) 0.0210(8) Uani 1 1 d .
H6A H 0.3674 0.5174 0.9144 0.032 Uiso 1 1 calc R
H6B H 0.4569 0.4047 0.9181 0.032 Uiso 1 1 calc R
H6C H 0.3840 0.4510 0.9990 0.032 Uiso 1 1 calc R
C7 C 0.0805(5) 0.5533(3) 0.8785(2) 0.0255(9) Uani 1 1 d .
H7A H 0.0449 0.5573 0.8265 0.038 Uiso 1 1 calc R
H7B H 0.1737 0.5904 0.8726 0.038 Uiso 1 1 calc R
H7C H 0.0069 0.5873 0.9163 0.038 Uiso 1 1 calc R
C8 C -0.1630(4) 0.3873(3) 0.9101(2) 0.0265(9) Uani 1 1 d .
H8A H -0.2039 0.4379 0.9479 0.040 Uiso 1 1 calc R
H8B H -0.2190 0.3216 0.9210 0.040 Uiso 1 1 calc R
H8C H -0.1700 0.4195 0.8554 0.040 Uiso 1 1 calc R
C9 C -0.0393(4) 0.1714(3) 0.9943(2) 0.0213(8) Uani 1 1 d .
H9A H -0.0489 0.1685 1.0527 0.032 Uiso 1 1 calc R
H9B H 0.0085 0.1048 0.9774 0.032 Uiso 1 1 calc R
H9C H -0.1374 0.1804 0.9773 0.032 Uiso 1 1 calc R
C10 C 0.2015(4) 0.1899(4) 1.1412(2) 0.0300(9) Uani 1 1 d .
H10A H 0.2606 0.1540 1.1808 0.045 Uiso 1 1 calc R
H10B H 0.1087 0.1530 1.1446 0.045 Uiso 1 1 calc R
H10C H 0.1801 0.2644 1.1517 0.045 Uiso 1 1 calc R
C11 C 0.5002(4) 0.2242(3) 1.0422(2) 0.0243(8) Uani 1 1 d .
H11A H 0.4997 0.2966 1.0582 0.036 Uiso 1 1 calc R
H11B H 0.5576 0.2223 0.9891 0.036 Uiso 1 1 calc R
H11C H 0.5449 0.1735 1.0809 0.036 Uiso 1 1 calc R
C12 C 0.3107(4) 0.0453(3) 1.0134(3) 0.0277(9) Uani 1 1 d .
H12A H 0.3572 -0.0022 1.0532 0.042 Uiso 1 1 calc R
H12B H 0.3676 0.0410 0.9604 0.042 Uiso 1 1 calc R
H12C H 0.2096 0.0234 1.0131 0.042 Uiso 1 1 calc R
C13 C 0.2519(4) 0.1852(3) 0.72098(19) 0.0149(7) Uani 1 1 d .
C14 C 0.1368(4) 0.1383(3) 0.7793(2) 0.0172(7) Uani 1 1 d .
C15 C 0.0088(4) 0.2057(3) 0.7782(2) 0.0191(8) Uani 1 1 d .
C16 C 0.0449(4) 0.2983(3) 0.7247(2) 0.0194(8) Uani 1 1 d .
C17 C 0.1922(4) 0.2829(3) 0.6871(2) 0.0160(7) Uani 1 1 d .
C18 C 0.1430(5) 0.0294(3) 0.8247(2) 0.0254(8) Uani 1 1 d .
H18A H 0.0552 0.0207 0.8649 0.038 Uiso 1 1 calc R
H18B H 0.2318 0.0214 0.8512 0.038 Uiso 1 1 calc R
H18C H 0.1458 -0.0252 0.7877 0.038 Uiso 1 1 calc R
C19 C -0.1457(4) 0.1724(4) 0.8105(3) 0.0325(10) Uani 1 1 d .
H19A H -0.1833 0.1316 0.7723 0.049 Uiso 1 1 calc R
H19B H -0.2096 0.2362 0.8186 0.049 Uiso 1 1 calc R
H19C H -0.1450 0.1276 0.8615 0.049 Uiso 1 1 calc R
C20 C -0.0582(5) 0.3909(3) 0.7009(2) 0.0317(10) Uani 1 1 d .
H20A H -0.1578 0.3783 0.7291 0.048 Uiso 1 1 calc R
H20B H -0.0603 0.3968 0.6431 0.048 Uiso 1 1 calc R
H20C H -0.0230 0.4575 0.7151 0.048 Uiso 1 1 calc R
C21 C 0.2646(5) 0.3560(3) 0.6180(2) 0.0259(9) Uani 1 1 d .
H21A H 0.3655 0.3690 0.6266 0.039 Uiso 1 1 calc R
H21B H 0.2080 0.4241 0.6137 0.039 Uiso 1 1 calc R
H21C H 0.2674 0.3224 0.5685 0.039 Uiso 1 1 calc R
C22 C 0.3750(5) 0.0537(5) 0.5922(3) 0.0557(16) Uani 1 1 d .
H22A H 0.3337 0.1091 0.5554 0.084 Uiso 1 1 calc R
H22B H 0.3007 0.0001 0.6123 0.084 Uiso 1 1 calc R
H22C H 0.4621 0.0191 0.5640 0.084 Uiso 1 1 calc R
C23 C 0.5014(4) 0.0047(3) 0.7457(3) 0.0320(10) Uani 1 1 d .
H23A H 0.5939 -0.0250 0.7190 0.048 Uiso 1 1 calc R
H23B H 0.4287 -0.0515 0.7585 0.048 Uiso 1 1 calc R
H23C H 0.5195 0.0318 0.7951 0.048 Uiso 1 1 calc R
C24 C 0.5805(4) 0.2115(4) 0.6397(3) 0.0388(11) Uani 1 1 d .
H24A H 0.5877 0.2609 0.6794 0.058 Uiso 1 1 calc R
H24B H 0.5585 0.2522 0.5898 0.058 Uiso 1 1 calc R
H24C H 0.6744 0.1711 0.6296 0.058 Uiso 1 1 calc R
C25 C 0.3668(4) 0.5086(3) 0.7392(2) 0.0218(8) Uani 1 1 d .
C26 C 0.5866(4) 0.5931(3) 0.7825(2) 0.0241(9) Uani 1 1 d .
C27 C 0.3591(4) 0.7098(3) 0.7528(2) 0.0236(8) Uani 1 1 d .
C28 C 0.4782(5) 0.7139(4) 0.5835(2) 0.0325(10) Uani 1 1 d .
H28 H 0.4039 0.7679 0.5748 0.039 Uiso 1 1 calc R
C29 C 0.4727(5) 0.6057(3) 0.5713(2) 0.0280(9) Uani 1 1 d .
H29 H 0.3938 0.5737 0.5529 0.034 Uiso 1 1 calc R
C30 C 0.6037(5) 0.5529(4) 0.5908(2) 0.0342(10) Uani 1 1 d .
H30 H 0.6291 0.4792 0.5878 0.041 Uiso 1 1 calc R
C31 C 0.6906(5) 0.6286(4) 0.6157(2) 0.0381(11) Uani 1 1 d .
H31 H 0.7848 0.6148 0.6327 0.046 Uiso 1 1 calc R
C32 C 0.6135(5) 0.7283(4) 0.6110(2) 0.0366(11) Uani 1 1 d .
H32 H 0.6467 0.7937 0.6239 0.044 Uiso 1 1 calc R
C33 C 0.9767(6) 0.8638(5) 0.6086(3) 0.0570(15) Uani 1 1 d .
C34 C 0.9626(6) 0.8585(5) 0.5280(3) 0.0585(15) Uani 1 1 d .
H34 H 0.9182 0.9171 0.4984 0.070 Uiso 1 1 calc R
C35 C 1.0133(7) 0.7680(6) 0.4914(4) 0.0675(17) Uani 1 1 d .
H35 H 1.0039 0.7664 0.4367 0.081 Uiso 1 1 calc R
C36 C 1.0777(6) 0.6790(6) 0.5322(4) 0.0613(16) Uani 1 1 d .
H36 H 1.1111 0.6166 0.5075 0.074 Uiso 1 1 calc R
C37 C 1.0889(6) 0.6886(5) 0.6103(4) 0.0550(14) Uani 1 1 d .
H37 H 1.1326 0.6300 0.6401 0.066 Uiso 1 1 calc R
C38 C 1.0410(6) 0.7782(5) 0.6491(3) 0.0601(15) Uani 1 1 d .
H38 H 1.0529 0.7797 0.7036 0.072 Uiso 1 1 calc R
C39 C 0.9271(6) 0.9644(5) 0.6473(3) 0.0584(15) Uani 1 1 d .
H39A H 0.8947 0.9455 0.7044 0.088 Uiso 1 1 calc R
H39B H 0.8450 0.9998 0.6221 0.088 Uiso 1 1 calc R
H39C H 1.0095 1.0129 0.6404 0.088 Uiso 1 1 calc R
Cl1 Cl 0.44470(9) 0.22991(8) 0.84062(5) 0.0286(2) Uani 1 1 d .
Ti1 Ti 0.20308(6) 0.29895(5) 0.82746(3) 0.01356(17) Uani 1 1 d .
Cr1 Cr 0.48126(7) 0.61512(5) 0.69851(3) 0.01987(17) Uani 1 1 d .
Si1 Si 0.30658(10) 0.18638(8) 1.03904(6) 0.0182(2) Uani 1 1 d .
Si2 Si 0.42913(11) 0.11630(9) 0.67819(6) 0.0233(2) Uani 1 1 d .
O1 O 0.2875(3) 0.4343(2) 0.76757(14) 0.0242(6) Uani 1 1 d .
O2 O 0.6546(3) 0.5795(2) 0.83576(17) 0.0343(7) Uani 1 1 d .
O3 O 0.2814(3) 0.7694(2) 0.78792(17) 0.0321(7) Uani 1 1 d .

loop_
_atom_site_aniso_label
_atom_site_aniso_U_11
_atom_site_aniso_U_22
_atom_site_aniso_U_33
_atom_site_aniso_U_23
_atom_site_aniso_U_13
_atom_site_aniso_U_12
C1 0.0192(17) 0.0120(19) 0.0146(16) -0.0024(13) 0.0045(13) -0.0019(14)
C2 0.0238(18) 0.0106(19) 0.0141(16) -0.0044(13) 0.0056(13) -0.0017(14)
C3 0.0297(19) 0.0086(19) 0.0105(16) -0.0025(13) 0.0043(13) 0.0024(15)
C4 0.0243(19) 0.014(2) 0.0128(16) -0.0026(13) 0.0047(14) 0.0025(15)
C5 0.0177(17) 0.0131(19) 0.0138(16) -0.0005(13) 0.0045(13) 0.0004(14)
C6 0.030(2) 0.013(2) 0.0200(18) -0.0047(14) 0.0021(15) -0.0094(16)
C7 0.042(2) 0.010(2) 0.0218(19) -0.0008(15) 0.0030(16) 0.0065(17)
C8 0.026(2) 0.026(2) 0.025(2) -0.0024(16) 0.0003(15) 0.0071(17)
C9 0.0215(19) 0.015(2) 0.0259(19) 0.0030(15) -0.0003(15) -0.0046(15)
C10 0.030(2) 0.033(3) 0.025(2) 0.0067(17) -0.0015(16) -0.0023(18)
C11 0.026(2) 0.022(2) 0.0257(19) -0.0016(16) -0.0024(15) -0.0046(16)
C12 0.025(2) 0.013(2) 0.044(2) 0.0048(17) -0.0090(17) -0.0021(16)
C13 0.0209(18) 0.0110(19) 0.0126(16) -0.0028(13) -0.0001(13) -0.0005(14)
C14 0.0246(18) 0.0100(19) 0.0169(17) -0.0019(13) -0.0006(14) -0.0044(14)
C15 0.0196(18) 0.019(2) 0.0206(18) -0.0072(15) -0.0014(14) -0.0053(15)
C16 0.0246(19) 0.014(2) 0.0205(18) -0.0015(14) -0.0061(14) 0.0012(15)
C17 0.0254(18) 0.0080(18) 0.0157(17) -0.0016(13) -0.0050(14) -0.0039(14)
C18 0.038(2) 0.012(2) 0.0243(19) 0.0013(15) 0.0030(16) -0.0051(16)
C19 0.022(2) 0.036(3) 0.039(2) -0.0113(19) 0.0036(17) -0.0085(18)
C20 0.038(2) 0.025(2) 0.033(2) -0.0048(17) -0.0114(18) 0.0108(18)
C21 0.041(2) 0.019(2) 0.0163(18) 0.0036(15) -0.0007(16) -0.0081(17)
C22 0.041(3) 0.087(4) 0.046(3) -0.048(3) -0.006(2) 0.018(3)
C23 0.028(2) 0.014(2) 0.054(3) -0.0047(18) -0.0033(19) 0.0029(16)
C24 0.022(2) 0.058(3) 0.029(2) 0.013(2) 0.0063(17) 0.003(2)
C25 0.034(2) 0.014(2) 0.0164(17) -0.0022(15) 0.0012(15) -0.0013(17)
C26 0.028(2) 0.010(2) 0.032(2) -0.0029(15) 0.0053(17) -0.0016(15)
C27 0.033(2) 0.012(2) 0.0258(19) 0.0054(16) -0.0071(16) -0.0072(17)
C28 0.046(3) 0.030(3) 0.0171(19) 0.0124(16) 0.0005(17) -0.006(2)
C29 0.040(2) 0.032(2) 0.0112(17) -0.0015(15) 0.0029(15) -0.0171(19)
C30 0.046(3) 0.030(3) 0.022(2) -0.0014(17) 0.0118(18) -0.003(2)
C31 0.033(2) 0.053(3) 0.023(2) 0.0047(19) 0.0085(17) -0.007(2)
C32 0.048(3) 0.034(3) 0.026(2) 0.0047(18) 0.0038(19) -0.026(2)
C33 0.040(3) 0.074(4) 0.052(3) 0.015(3) -0.004(2) -0.011(3)
C34 0.053(3) 0.070(4) 0.050(3) 0.000(3) -0.005(3) -0.006(3)
C35 0.065(4) 0.090(5) 0.049(3) -0.009(3) -0.005(3) -0.016(3)
C36 0.040(3) 0.078(4) 0.062(4) 0.010(3) -0.005(3) -0.012(3)
C37 0.046(3) 0.054(4) 0.063(4) -0.006(3) 0.000(3) -0.002(3)
C38 0.045(3) 0.085(5) 0.050(3) 0.000(3) -0.007(2) -0.005(3)
C39 0.052(3) 0.071(4) 0.049(3) -0.008(3) 0.000(2) 0.015(3)
Cl1 0.0195(4) 0.0396(6) 0.0294(5) -0.0186(4) -0.0023(3) 0.0046(4)
Ti1 0.0175(3) 0.0076(3) 0.0141(3) -0.0008(2) 0.0030(2) -0.0020(2)
Cr1 0.0288(3) 0.0127(3) 0.0167(3) 0.0013(2) 0.0013(2) -0.0067(3)
Si1 0.0195(5) 0.0121(5) 0.0214(5) 0.0033(4) -0.0008(4) -0.0021(4)
Si2 0.0214(5) 0.0269(6) 0.0215(5) -0.0085(4) 0.0006(4) 0.0039(4)
O1 0.0388(15) 0.0144(14) 0.0179(13) -0.0029(10) 0.0060(11) -0.0109(12)
O2 0.0373(16) 0.0317(18) 0.0339(16) 0.0013(13) -0.0104(13) 0.0033(13)
O3 0.0405(16) 0.0160(15) 0.0387(16) -0.0028(12) -0.0020(13) 0.0001(13)

loop_
_atom_type_symbol
_atom_type_description
_atom_type_scat_dispersion_real
_atom_type_scat_dispersion_imag
_atom_type_scat_source
C C 0.0181 0.0091 'International Tables Vol C Tables 4.2.6.8 and 6.1.1.4'
H H 0.0000 0.0000 'International Tables Vol C Tables 4.2.6.8 and 6.1.1.4'
Cl Cl 0.3639 0.7018 'International Tables Vol C Tables 4.2.6.8 and 6.1.1.4'
Ti Ti 0.2191 1.8069 'International Tables Vol C Tables 4.2.6.8 and 6.1.1.4'
Cr Cr -0.1635 2.4439 'International Tables Vol C Tables 4.2.6.8 and 6.1.1.4'
Si Si 0.2541 0.3302 'International Tables Vol C Tables 4.2.6.8 and 6.1.1.4'
O O 0.0492 0.0322 'International Tables Vol C Tables 4.2.6.8 and 6.1.1.4'

loop_
_geom_angle_atom_site_label_1
_geom_angle_atom_site_label_2
_geom_angle_atom_site_label_3
_geom_angle
C2 C1 C5 106.9(3)
C2 C1 Si1 128.1(3)
C5 C1 Si1 123.5(3)
C2 C1 Ti1 71.81(19)
C5 C1 Ti1 73.40(19)
Si1 C1 Ti1 131.26(16)
C1 C2 C3 108.6(3)
C1 C2 C6 126.6(3)
C3 C2 C6 124.7(3)
C1 C2 Ti1 73.86(19)
C3 C2 Ti1 73.99(19)
C6 C2 Ti1 120.7(2)
C4 C3 C2 108.2(3)
C4 C3 C7 123.6(3)
C2 C3 C7 128.0(3)
C4 C3 Ti1 73.86(19)
C2 C3 Ti1 71.51(18)
C7 C3 Ti1 124.7(2)
C3 C4 C5 107.7(3)
C3 C4 C8 124.0(3)
C5 C4 C8 126.6(3)
C3 C4 Ti1 72.40(18)
C5 C4 Ti1 72.65(18)
C8 C4 Ti1 132.3(2)
C4 C5 C1 108.6(3)
C4 C5 C9 124.0(3)
C1 C5 C9 125.7(3)
C4 C5 Ti1 73.37(18)
C1 C5 Ti1 72.24(18)
C9 C5 Ti1 132.0(2)
C17 C13 C14 106.6(3)
C17 C13 Si2 124.9(3)
C14 C13 Si2 126.9(3)
C17 C13 Ti1 73.83(19)
C14 C13 Ti1 72.11(18)
Si2 C13 Ti1 130.79(17)
C15 C14 C13 108.4(3)
C15 C14 C18 124.9(3)
C13 C14 C18 126.1(3)
C15 C14 Ti1 75.8(2)
C13 C14 Ti1 73.07(19)
C18 C14 Ti1 124.1(2)
C14 C15 C16 108.1(3)
C14 C15 C19 125.1(3)
C16 C15 C19 124.9(3)
C14 C15 Ti1 70.5(2)
C16 C15 Ti1 71.4(2)
C19 C15 Ti1 135.8(3)
C15 C16 C17 107.6(3)
C15 C16 C20 127.4(3)
C17 C16 C20 124.4(3)
C15 C16 Ti1 74.9(2)
C17 C16 Ti1 73.41(19)
C20 C16 Ti1 124.2(3)
C13 C17 C16 109.1(3)
C13 C17 C21 126.7(3)
C16 C17 C21 124.0(3)
C13 C17 Ti1 72.25(18)
C16 C17 Ti1 72.56(19)
C21 C17 Ti1 125.3(2)
O1 C25 Cr1 179.8(4)
O2 C26 Cr1 179.5(4)
O3 C27 Cr1 179.4(3)
C29 C28 C32 107.9(4)
C29 C28 Cr1 71.2(2)
C32 C28 Cr1 71.9(2)
C30 C29 C28 108.4(4)
C30 C29 Cr1 72.1(2)
C28 C29 Cr1 71.5(2)
C29 C30 C31 107.8(4)
C29 C30 Cr1 70.8(2)
C31 C30 Cr1 71.5(2)
C32 C31 C30 108.2(4)
C32 C31 Cr1 71.4(2)
C30 C31 Cr1 71.3(2)
C31 C32 C28 107.8(4)
C31 C32 Cr1 71.5(2)
C28 C32 Cr1 70.8(2)
C38 C33 C34 118.3(6)
C38 C33 C39 121.7(5)
C34 C33 C39 120.0(5)
C35 C34 C33 120.1(6)
C34 C35 C36 122.4(6)
C37 C36 C35 115.0(6)
C36 C37 C38 124.6(6)
C33 C38 C37 119.6(6)
O1 Ti1 Cl1 89.90(8)
O1 Ti1 C2 82.09(11)
Cl1 Ti1 C2 83.95(9)
O1 Ti1 C14 130.44(11)
Cl1 Ti1 C14 92.17(9)
C2 Ti1 C14 147.34(12)
O1 Ti1 C13 98.45(11)
Cl1 Ti1 C13 77.48(8)
C2 Ti1 C13 161.42(12)
C14 Ti1 C13 34.82(12)
O1 Ti1 C1 115.71(11)
Cl1 Ti1 C1 78.15(8)
C2 Ti1 C1 34.33(12)
C14 Ti1 C1 113.14(12)
C13 Ti1 C1 137.56(12)
O1 Ti1 C3 75.64(11)
Cl1 Ti1 C3 117.49(9)
C2 Ti1 C3 34.50(12)
C14 Ti1 C3 142.30(12)
C13 Ti1 C3 163.42(12)
C1 Ti1 C3 57.05(11)
O1 Ti1 C16 87.64(12)
Cl1 Ti1 C16 133.46(9)
C2 Ti1 C16 141.29(12)
C14 Ti1 C16 56.67(12)
C13 Ti1 C16 57.05(12)
C1 Ti1 C16 142.68(12)
C3 Ti1 C16 106.79(12)
O1 Ti1 C5 131.75(11)
Cl1 Ti1 C5 107.59(9)
C2 Ti1 C5 56.70(12)
C14 Ti1 C5 94.36(12)
C13 Ti1 C5 128.77(12)
C1 Ti1 C5 34.36(12)
C3 Ti1 C5 56.28(12)
C16 Ti1 C5 108.36(12)
O1 Ti1 C17 74.55(11)
Cl1 Ti1 C17 101.17(9)
C2 Ti1 C17 156.00(12)
C14 Ti1 C17 56.49(12)
C13 Ti1 C17 33.92(11)
C1 Ti1 C17 169.63(12)
C3 Ti1 C17 130.39(12)
C16 Ti1 C17 34.04(12)
C5 Ti1 C17 139.77(12)
O1 Ti1 C4 104.16(11)
Cl1 Ti1 C4 134.92(9)
C2 Ti1 C4 56.83(12)
C14 Ti1 C4 108.72(12)
C13 Ti1 C4 139.37(12)
C1 Ti1 C4 57.06(11)
C3 Ti1 C4 33.74(12)
C16 Ti1 C4 90.37(12)
C5 Ti1 C4 33.99(12)
C17 Ti1 C4 123.77(12)
O1 Ti1 C15 121.27(12)
Cl1 Ti1 C15 125.84(9)
C2 Ti1 C15 138.33(12)
C14 Ti1 C15 33.67(12)
C13 Ti1 C15 56.55(11)
C1 Ti1 C15 116.25(12)
C3 Ti1 C15 112.93(12)
C16 Ti1 C15 33.63(13)
C5 Ti1 C15 84.50(12)
C17 Ti1 C15 55.67(12)
C4 Ti1 C15 82.83(12)
C25 Cr1 C26 91.07(17)
C25 Cr1 C27 91.20(17)
C26 Cr1 C27 89.16(16)
C25 Cr1 C29 99.09(16)
C26 Cr1 C29 148.32(16)
C27 Cr1 C29 120.29(16)
C25 Cr1 C28 127.77(17)
C26 Cr1 C28 141.02(17)
C27 Cr1 C28 92.76(17)
C29 Cr1 C28 37.33(16)
C25 Cr1 C30 102.26(17)
C26 Cr1 C30 111.36(17)
C27 Cr1 C30 154.92(16)
C29 Cr1 C30 37.19(16)
C28 Cr1 C30 62.25(17)
C25 Cr1 C32 161.23(17)
C26 Cr1 C32 104.07(17)
C27 Cr1 C32 99.92(17)
C29 Cr1 C32 62.24(16)
C28 Cr1 C32 37.34(17)
C30 Cr1 C32 62.11(17)
C25 Cr1 C31 134.35(18)
C26 Cr1 C31 89.46(17)
C27 Cr1 C31 134.45(18)
C29 Cr1 C31 62.10(16)
C28 Cr1 C31 62.19(17)
C30 Cr1 C31 37.15(17)
C32 Cr1 C31 37.10(18)
C10 Si1 C11 108.14(18)
C10 Si1 C12 107.9(2)
C11 Si1 C12 108.36(18)
C10 Si1 C1 105.41(16)
C11 Si1 C1 114.71(17)
C12 Si1 C1 112.04(17)
C23 Si2 C22 106.2(2)
C23 Si2 C24 109.19(19)
C22 Si2 C24 108.9(2)
C23 Si2 C13 115.32(17)
C22 Si2 C13 103.46(18)
C24 Si2 C13 113.17(19)
C25 O1 Ti1 165.3(3)

loop_
_geom_bond_atom_site_label_1
_geom_bond_atom_site_label_2
_geom_bond_distance
C1 C2 1.419(5)
C1 C5 1.432(5)
C1 Si1 1.901(4)
C1 Ti1 2.416(3)
C2 C3 1.427(5)
C2 C6 1.508(5)
C2 Ti1 2.390(3)
C3 C4 1.411(5)
C3 C7 1.500(5)
C3 Ti1 2.422(3)
C4 C5 1.424(5)
C4 C8 1.493(5)
C4 Ti1 2.441(3)
C5 C9 1.506(5)
C5 Ti1 2.432(3)
C10 Si1 1.867(4)
C11 Si1 1.867(4)
C12 Si1 1.873(4)
C13 C17 1.414(5)
C13 C14 1.441(5)
C13 Si2 1.892(3)
C13 Ti1 2.414(3)
C14 C15 1.412(5)
C14 C18 1.496(5)
C14 Ti1 2.401(3)
C15 C16 1.416(5)
C15 C19 1.505(5)
C15 Ti1 2.469(3)
C16 C17 1.422(5)
C16 C20 1.517(5)
C16 Ti1 2.423(4)
C17 C21 1.504(5)
C17 Ti1 2.434(3)
C22 Si2 1.874(5)
C23 Si2 1.866(4)
C24 Si2 1.874(5)
C25 O1 1.224(5)
C25 Cr1 1.759(4)
C26 O2 1.163(5)
C26 Cr1 1.822(4)
C27 O3 1.163(5)
C27 Cr1 1.830(4)
C28 C29 1.405(6)
C28 C32 1.411(6)
C28 Cr1 2.197(4)
C29 C30 1.404(6)
C29 Cr1 2.193(4)
C30 C31 1.409(7)
C30 Cr1 2.210(4)
C31 C32 1.407(7)
C31 Cr1 2.213(4)
C32 Cr1 2.211(4)
C33 C38 1.365(8)
C33 C34 1.403(8)
C33 C39 1.513(9)
C34 C35 1.388(9)
C35 C36 1.398(9)
C36 C37 1.365(8)
C37 C38 1.392(8)
Cl1 Ti1 2.3660(10)
Ti1 O1 2.012(3)

loop_
_geom_torsion_atom_site_label_1
_geom_torsion_atom_site_label_2
_geom_torsion_atom_site_label_3
_geom_torsion_atom_site_label_4
_geom_torsion
C5 C1 C2 C3 0.9(4)
Si1 C1 C2 C3 -164.9(2)
Ti1 C1 C2 C3 66.4(2)
C5 C1 C2 C6 177.9(3)
Si1 C1 C2 C6 12.1(5)
Ti1 C1 C2 C6 -116.5(3)
C5 C1 C2 Ti1 -65.5(2)
Si1 C1 C2 Ti1 128.6(3)
C1 C2 C3 C4 -1.1(4)
C6 C2 C3 C4 -178.2(3)
Ti1 C2 C3 C4 65.3(2)
C1 C2 C3 C7 173.7(3)
C6 C2 C3 C7 -3.5(5)
Ti1 C2 C3 C7 -120.0(3)
C1 C2 C3 Ti1 -66.3(2)
C6 C2 C3 Ti1 116.5(3)
C2 C3 C4 C5 0.8(4)
C7 C3 C4 C5 -174.2(3)
Ti1 C3 C4 C5 64.6(2)
C2 C3 C4 C8 166.7(3)
C7 C3 C4 C8 -8.3(5)
Ti1 C3 C4 C8 -129.6(3)
C2 C3 C4 Ti1 -63.7(2)
C7 C3 C4 Ti1 121.2(3)
C3 C4 C5 C1 -0.3(4)
C8 C4 C5 C1 -165.7(3)
Ti1 C4 C5 C1 64.1(2)
C3 C4 C5 C9 165.7(3)
C8 C4 C5 C9 0.3(5)
Ti1 C4 C5 C9 -129.9(3)
C3 C4 C5 Ti1 -64.4(2)
C8 C4 C5 Ti1 130.2(3)
C2 C1 C5 C4 -0.4(4)
Si1 C1 C5 C4 166.3(2)
Ti1 C1 C5 C4 -64.8(2)
C2 C1 C5 C9 -166.1(3)
Si1 C1 C5 C9 0.5(5)
Ti1 C1 C5 C9 129.4(3)
C2 C1 C5 Ti1 64.5(2)
Si1 C1 C5 Ti1 -128.9(2)
C17 C13 C14 C15 1.8(4)
Si2 C13 C14 C15 -163.8(3)
Ti1 C13 C14 C15 68.2(2)
C17 C13 C14 C18 173.4(3)
Si2 C13 C14 C18 7.8(5)
Ti1 C13 C14 C18 -120.3(4)
C17 C13 C14 Ti1 -66.3(2)
Si2 C13 C14 Ti1 128.0(3)
C13 C14 C15 C16 -4.5(4)
C18 C14 C15 C16 -176.2(3)
Ti1 C14 C15 C16 61.9(2)
C13 C14 C15 C19 160.6(3)
C18 C14 C15 C19 -11.0(6)
Ti1 C14 C15 C19 -133.0(4)
C13 C14 C15 Ti1 -66.4(2)
C18 C14 C15 Ti1 121.9(3)
C14 C15 C16 C17 5.4(4)
C19 C15 C16 C17 -159.8(3)
Ti1 C15 C16 C17 66.7(2)
C14 C15 C16 C20 176.9(3)
C19 C15 C16 C20 11.8(6)
Ti1 C15 C16 C20 -121.7(4)
C14 C15 C16 Ti1 -61.3(2)
C19 C15 C16 Ti1 133.5(4)
C14 C13 C17 C16 1.5(4)
Si2 C13 C17 C16 167.5(3)
Ti1 C13 C17 C16 -63.7(2)
C14 C13 C17 C21 -173.7(3)
Si2 C13 C17 C21 -7.7(5)
Ti1 C13 C17 C21 121.2(4)
C14 C13 C17 Ti1 65.2(2)
Si2 C13 C17 Ti1 -128.8(3)
C15 C16 C17 C13 -4.3(4)
C20 C16 C17 C13 -176.1(3)
Ti1 C16 C17 C13 63.5(2)
C15 C16 C17 C21 171.1(3)
C20 C16 C17 C21 -0.8(6)
Ti1 C16 C17 C21 -121.2(3)
C15 C16 C17 Ti1 -67.7(2)
C20 C16 C17 Ti1 120.4(4)
C32 C28 C29 C30 -0.1(4)
Cr1 C28 C29 C30 -63.0(3)
C32 C28 C29 Cr1 62.9(3)
C28 C29 C30 C31 0.3(4)
Cr1 C29 C30 C31 -62.4(3)
C28 C29 C30 Cr1 62.7(3)
C29 C30 C31 C32 -0.4(4)
Cr1 C30 C31 C32 -62.2(3)
C29 C30 C31 Cr1 61.8(3)
C30 C31 C32 C28 0.3(4)
Cr1 C31 C32 C28 -61.9(3)
C30 C31 C32 Cr1 62.2(3)
C29 C28 C32 C31 -0.1(4)
Cr1 C28 C32 C31 62.3(3)
C29 C28 C32 Cr1 -62.5(3)
C38 C33 C34 C35 0.0(8)
C39 C33 C34 C35 177.5(5)
C33 C34 C35 C36 0.8(9)
C34 C35 C36 C37 -1.0(9)
C35 C36 C37 C38 0.3(8)
C34 C33 C38 C37 -0.6(8)
C39 C33 C38 C37 -178.0(5)
C36 C37 C38 C33 0.4(9)
C1 C2 Ti1 O1 -168.5(2)
C3 C2 Ti1 O1 76.1(2)
C6 C2 Ti1 O1 -45.1(3)
C1 C2 Ti1 Cl1 -77.80(19)
C3 C2 Ti1 Cl1 166.9(2)
C6 C2 Ti1 Cl1 45.6(3)
C1 C2 Ti1 C14 6.8(3)
C3 C2 Ti1 C14 -108.6(3)
C6 C2 Ti1 C14 130.2(3)
C1 C2 Ti1 C13 -75.5(4)
C3 C2 Ti1 C13 169.1(3)
C6 C2 Ti1 C13 47.9(5)
C3 C2 Ti1 C1 -115.3(3)
C6 C2 Ti1 C1 123.4(4)
C1 C2 Ti1 C3 115.3(3)
C6 C2 Ti1 C3 -121.2(4)
C1 C2 Ti1 C16 115.3(2)
C3 C2 Ti1 C16 0.0(3)
C6 C2 Ti1 C16 -121.3(3)
C1 C2 Ti1 C5 37.86(19)
C3 C2 Ti1 C5 -77.5(2)
C6 C2 Ti1 C5 161.3(3)
C1 C2 Ti1 C17 178.2(3)
C3 C2 Ti1 C17 62.9(4)
C6 C2 Ti1 C17 -58.4(4)
C1 C2 Ti1 C4 78.8(2)
C3 C2 Ti1 C4 -36.6(2)
C6 C2 Ti1 C4 -157.8(3)
C1 C2 Ti1 C15 62.2(3)
C3 C2 Ti1 C15 -53.1(3)
C6 C2 Ti1 C15 -174.3(2)
C15 C14 Ti1 O1 -87.2(2)
C13 C14 Ti1 O1 27.5(3)
C18 C14 Ti1 O1 150.0(3)
C15 C14 Ti1 Cl1 -178.91(19)
C13 C14 Ti1 Cl1 -64.25(19)
C18 C14 Ti1 Cl1 58.3(3)
C15 C14 Ti1 C2 98.9(3)
C13 C14 Ti1 C2 -146.4(2)
C18 C14 Ti1 C2 -23.9(4)
C15 C14 Ti1 C13 -114.7(3)
C18 C14 Ti1 C13 122.5(4)
C15 C14 Ti1 C1 103.1(2)
C13 C14 Ti1 C1 -142.28(19)
C18 C14 Ti1 C1 -19.8(3)
C15 C14 Ti1 C3 37.5(3)
C13 C14 Ti1 C3 152.2(2)
C18 C14 Ti1 C3 -85.3(3)
C15 C14 Ti1 C16 -35.9(2)
C13 C14 Ti1 C16 78.8(2)
C18 C14 Ti1 C16 -158.7(3)
C15 C14 Ti1 C5 73.3(2)
C13 C14 Ti1 C5 -172.1(2)
C18 C14 Ti1 C5 -49.6(3)
C15 C14 Ti1 C17 -76.9(2)
C13 C14 Ti1 C17 37.72(19)
C18 C14 Ti1 C17 160.2(3)
C15 C14 Ti1 C4 41.7(2)
C13 C14 Ti1 C4 156.38(19)
C18 C14 Ti1 C4 -81.1(3)
C13 C14 Ti1 C15 114.7(3)
C18 C14 Ti1 C15 -122.8(4)
C17 C13 Ti1 O1 -45.3(2)
C14 C13 Ti1 O1 -159.2(2)
Si2 C13 Ti1 O1 77.1(2)
C17 C13 Ti1 Cl1 -133.3(2)
C14 C13 Ti1 Cl1 112.79(19)
Si2 C13 Ti1 Cl1 -10.9(2)
C17 C13 Ti1 C2 -135.6(4)
C14 C13 Ti1 C2 110.5(4)
Si2 C13 Ti1 C2 -13.2(5)
C17 C13 Ti1 C14 113.9(3)
Si2 C13 Ti1 C14 -123.7(3)
C17 C13 Ti1 C1 170.4(2)
C14 C13 Ti1 C1 56.5(3)
Si2 C13 Ti1 C1 -67.2(3)
C17 C13 Ti1 C3 22.4(5)
C14 C13 Ti1 C3 -91.5(5)
Si2 C13 Ti1 C3 144.8(3)
C17 C13 Ti1 C16 36.3(2)
C14 C13 Ti1 C16 -77.6(2)
Si2 C13 Ti1 C16 158.7(3)
C17 C13 Ti1 C5 124.1(2)
C14 C13 Ti1 C5 10.2(3)
Si2 C13 Ti1 C5 -113.5(2)
C14 C13 Ti1 C17 -113.9(3)
Si2 C13 Ti1 C17 122.4(3)
C17 C13 Ti1 C4 78.3(3)
C14 C13 Ti1 C4 -35.7(3)
Si2 C13 Ti1 C4 -159.31(18)
C17 C13 Ti1 C15 76.8(2)
C14 C13 Ti1 C15 -37.1(2)
Si2 C13 Ti1 C15 -160.8(3)
C2 C1 Ti1 O1 12.6(2)
C5 C1 Ti1 O1 127.3(2)
Si1 C1 Ti1 O1 -112.5(2)
C2 C1 Ti1 Cl1 96.69(19)
C5 C1 Ti1 Cl1 -148.7(2)
Si1 C1 Ti1 Cl1 -28.4(2)
C5 C1 Ti1 C2 114.6(3)
Si1 C1 Ti1 C2 -125.1(3)
C2 C1 Ti1 C14 -176.03(19)
C5 C1 Ti1 C14 -61.4(2)
Si1 C1 Ti1 C14 58.9(3)
C2 C1 Ti1 C13 152.8(2)
C5 C1 Ti1 C13 -92.6(2)
Si1 C1 Ti1 C13 27.7(3)
C2 C1 Ti1 C3 -37.6(2)
C5 C1 Ti1 C3 77.1(2)
Si1 C1 Ti1 C3 -162.7(3)
C2 C1 Ti1 C16 -111.2(2)
C5 C1 Ti1 C16 3.5(3)
Si1 C1 Ti1 C16 123.7(2)
C2 C1 Ti1 C5 -114.6(3)
Si1 C1 Ti1 C5 120.3(3)
C2 C1 Ti1 C17 -176.0(6)
C5 C1 Ti1 C17 -61.4(7)
Si1 C1 Ti1 C17 58.9(7)
C2 C1 Ti1 C4 -78.0(2)
C5 C1 Ti1 C4 36.6(2)
Si1 C1 Ti1 C4 156.9(3)
C2 C1 Ti1 C15 -139.0(2)
C5 C1 Ti1 C15 -24.4(2)
Si1 C1 Ti1 C15 95.9(2)
C4 C3 Ti1 O1 146.9(2)
C2 C3 Ti1 O1 -97.0(2)
C7 C3 Ti1 O1 26.9(3)
C4 C3 Ti1 Cl1 -130.85(18)
C2 C3 Ti1 Cl1 -14.8(2)
C7 C3 Ti1 Cl1 109.2(3)
C4 C3 Ti1 C2 -116.1(3)
C7 C3 Ti1 C2 123.9(4)
C4 C3 Ti1 C14 7.2(3)
C2 C3 Ti1 C14 123.2(2)
C7 C3 Ti1 C14 -112.8(3)
C4 C3 Ti1 C13 76.1(5)
C2 C3 Ti1 C13 -167.8(4)
C7 C3 Ti1 C13 -43.9(6)
C4 C3 Ti1 C1 -78.7(2)
C2 C3 Ti1 C1 37.4(2)
C7 C3 Ti1 C1 161.3(4)
C4 C3 Ti1 C16 63.9(2)
C2 C3 Ti1 C16 180.0(2)
C7 C3 Ti1 C16 -56.1(3)
C4 C3 Ti1 C5 -37.3(2)
C2 C3 Ti1 C5 78.8(2)
C7 C3 Ti1 C5 -157.3(4)
C4 C3 Ti1 C17 92.3(2)
C2 C3 Ti1 C17 -151.6(2)
C7 C3 Ti1 C17 -27.7(4)
C2 C3 Ti1 C4 116.1(3)
C7 C3 Ti1 C4 -120.0(4)
C4 C3 Ti1 C15 28.7(2)
C2 C3 Ti1 C15 144.7(2)
C7 C3 Ti1 C15 -91.3(3)
C15 C16 Ti1 O1 179.4(2)
C17 C16 Ti1 O1 65.5(2)
C20 C16 Ti1 O1 -55.3(3)
C15 C16 Ti1 Cl1 91.8(2)
C17 C16 Ti1 Cl1 -22.2(3)
C20 C16 Ti1 Cl1 -142.9(3)
C15 C16 Ti1 C2 -106.3(2)
C17 C16 Ti1 C2 139.7(2)
C20 C16 Ti1 C2 19.0(4)
C15 C16 Ti1 C14 35.9(2)
C17 C16 Ti1 C14 -78.1(2)
C20 C16 Ti1 C14 161.2(4)
C15 C16 Ti1 C13 77.8(2)
C17 C16 Ti1 C13 -36.2(2)
C20 C16 Ti1 C13 -156.9(4)
C15 C16 Ti1 C1 -49.1(3)
C17 C16 Ti1 C1 -163.1(2)
C20 C16 Ti1 C1 76.2(4)
C15 C16 Ti1 C3 -106.3(2)
C17 C16 Ti1 C3 139.7(2)
C20 C16 Ti1 C3 19.0(3)
C15 C16 Ti1 C5 -47.0(2)
C17 C16 Ti1 C5 -161.0(2)
C20 C16 Ti1 C5 78.3(3)
C15 C16 Ti1 C17 114.0(3)
C20 C16 Ti1 C17 -120.7(4)
C15 C16 Ti1 C4 -76.4(2)
C17 C16 Ti1 C4 169.6(2)
C20 C16 Ti1 C4 48.9(3)
C17 C16 Ti1 C15 -114.0(3)
C20 C16 Ti1 C15 125.3(4)
C4 C5 Ti1 O1 42.5(3)
C1 C5 Ti1 O1 -74.0(2)
C9 C5 Ti1 O1 163.6(3)
C4 C5 Ti1 Cl1 148.76(19)
C1 C5 Ti1 Cl1 32.3(2)
C9 C5 Ti1 Cl1 -90.1(3)
C4 C5 Ti1 C2 78.7(2)
C1 C5 Ti1 C2 -37.8(2)
C9 C5 Ti1 C2 -160.2(4)
C4 C5 Ti1 C14 -117.6(2)
C1 C5 Ti1 C14 125.9(2)
C9 C5 Ti1 C14 3.6(3)
C4 C5 Ti1 C13 -123.4(2)
C1 C5 Ti1 C13 120.1(2)
C9 C5 Ti1 C13 -2.2(4)
C4 C5 Ti1 C1 116.5(3)
C9 C5 Ti1 C1 -122.4(4)
C4 C5 Ti1 C3 37.0(2)
C1 C5 Ti1 C3 -79.5(2)
C9 C5 Ti1 C3 158.2(4)
C4 C5 Ti1 C16 -61.3(2)
C1 C5 Ti1 C16 -177.8(2)
C9 C5 Ti1 C16 59.9(3)
C4 C5 Ti1 C17 -77.7(3)
C1 C5 Ti1 C17 165.8(2)
C9 C5 Ti1 C17 43.5(4)
C1 C5 Ti1 C4 -116.5(3)
C9 C5 Ti1 C4 121.2(4)
C4 C5 Ti1 C15 -85.3(2)
C1 C5 Ti1 C15 158.2(2)
C9 C5 Ti1 C15 35.8(3)
C13 C17 Ti1 O1 133.2(2)
C16 C17 Ti1 O1 -109.4(2)
C21 C17 Ti1 O1 10.3(3)
C13 C17 Ti1 Cl1 46.4(2)
C16 C17 Ti1 Cl1 163.79(19)
C21 C17 Ti1 Cl1 -76.5(3)
C13 C17 Ti1 C2 146.8(3)
C16 C17 Ti1 C2 -95.9(3)
C21 C17 Ti1 C2 23.9(5)
C13 C17 Ti1 C14 -38.8(2)
C16 C17 Ti1 C14 78.6(2)
C21 C17 Ti1 C14 -161.6(3)
C16 C17 Ti1 C13 117.4(3)
C21 C17 Ti1 C13 -122.9(4)
C13 C17 Ti1 C1 -38.8(7)
C16 C17 Ti1 C1 78.6(7)
C21 C17 Ti1 C1 -161.6(6)
C13 C17 Ti1 C3 -171.80(19)
C16 C17 Ti1 C3 -54.4(3)
C21 C17 Ti1 C3 65.3(3)
C13 C17 Ti1 C16 -117.4(3)
C21 C17 Ti1 C16 119.8(4)
C13 C17 Ti1 C5 -88.9(3)
C16 C17 Ti1 C5 28.5(3)
C21 C17 Ti1 C5 148.3(3)
C13 C17 Ti1 C4 -129.9(2)
C16 C17 Ti1 C4 -12.5(3)
C21 C17 Ti1 C4 107.2(3)
C13 C17 Ti1 C15 -79.6(2)
C16 C17 Ti1 C15 37.8(2)
C21 C17 Ti1 C15 157.5(3)
C3 C4 Ti1 O1 -33.0(2)
C5 C4 Ti1 O1 -148.7(2)
C8 C4 Ti1 O1 87.3(4)
C3 C4 Ti1 Cl1 71.4(2)
C5 C4 Ti1 Cl1 -44.3(3)
C8 C4 Ti1 Cl1 -168.3(3)
C3 C4 Ti1 C2 37.4(2)
C5 C4 Ti1 C2 -78.2(2)
C8 C4 Ti1 C2 157.7(4)
C3 C4 Ti1 C14 -175.39(19)
C5 C4 Ti1 C14 69.0(2)
C8 C4 Ti1 C14 -55.1(4)
C3 C4 Ti1 C13 -154.8(2)
C5 C4 Ti1 C13 89.5(3)
C8 C4 Ti1 C13 -34.5(4)
C3 C4 Ti1 C1 78.7(2)
C5 C4 Ti1 C1 -37.0(2)
C8 C4 Ti1 C1 -161.1(4)
C5 C4 Ti1 C3 -115.7(3)
C8 C4 Ti1 C3 120.3(4)
C3 C4 Ti1 C16 -120.7(2)
C5 C4 Ti1 C16 123.6(2)
C8 C4 Ti1 C16 -0.4(4)
C3 C4 Ti1 C5 115.7(3)
C8 C4 Ti1 C5 -124.0(4)
C3 C4 Ti1 C17 -113.7(2)
C5 C4 Ti1 C17 130.6(2)
C8 C4 Ti1 C17 6.6(4)
C3 C4 Ti1 C15 -153.6(2)
C5 C4 Ti1 C15 90.8(2)
C8 C4 Ti1 C15 -33.3(4)
C14 C15 Ti1 O1 117.2(2)
C16 C15 Ti1 O1 -0.7(2)
C19 C15 Ti1 O1 -122.0(4)
C14 C15 Ti1 Cl1 1.3(2)
C16 C15 Ti1 Cl1 -116.50(19)
C19 C15 Ti1 Cl1 122.1(4)
C14 C15 Ti1 C2 -126.7(2)
C16 C15 Ti1 C2 115.5(2)
C19 C15 Ti1 C2 -5.9(5)
C16 C15 Ti1 C14 -117.9(3)
C19 C15 Ti1 C14 120.8(5)
C14 C15 Ti1 C13 38.45(19)
C16 C15 Ti1 C13 -79.4(2)
C19 C15 Ti1 C13 159.2(4)
C14 C15 Ti1 C1 -92.9(2)
C16 C15 Ti1 C1 149.3(2)
C19 C15 Ti1 C1 27.9(4)
C14 C15 Ti1 C3 -156.14(19)
C16 C15 Ti1 C3 86.0(2)
C19 C15 Ti1 C3 -35.4(4)
C14 C15 Ti1 C16 117.9(3)
C19 C15 Ti1 C16 -121.4(5)
C14 C15 Ti1 C5 -106.4(2)
C16 C15 Ti1 C5 135.7(2)
C19 C15 Ti1 C5 14.4(4)
C14 C15 Ti1 C17 79.6(2)
C16 C15 Ti1 C17 -38.3(2)
C19 C15 Ti1 C17 -159.7(4)
C14 C15 Ti1 C4 -140.6(2)
C16 C15 Ti1 C4 101.6(2)
C19 C15 Ti1 C4 -19.8(4)
O1 C25 Cr1 C26 -50(100)
O1 C25 Cr1 C27 -139(100)
O1 C25 Cr1 C29 100(100)
O1 C25 Cr1 C28 127(100)
O1 C25 Cr1 C30 62(100)
O1 C25 Cr1 C32 94(100)
O1 C25 Cr1 C31 41(100)
O2 C26 Cr1 C25 164(100)
O2 C26 Cr1 C27 -105(49)
O2 C26 Cr1 C29 55(49)
O2 C26 Cr1 C28 -12(49)
O2 C26 Cr1 C30 60(49)
O2 C26 Cr1 C32 -5(49)
O2 C26 Cr1 C31 30(49)
O3 C27 Cr1 C25 47(37)
O3 C27 Cr1 C26 -44(37)
O3 C27 Cr1 C29 148(37)
O3 C27 Cr1 C28 175(100)
O3 C27 Cr1 C30 170(100)
O3 C27 Cr1 C32 -149(37)
O3 C27 Cr1 C31 -133(37)
C30 C29 Cr1 C25 -98.3(3)
C28 C29 Cr1 C25 144.4(3)
C30 C29 Cr1 C26 8.8(4)
C28 C29 Cr1 C26 -108.4(4)
C30 C29 Cr1 C27 164.9(3)
C28 C29 Cr1 C27 47.6(3)
C30 C29 Cr1 C28 117.3(4)
C28 C29 Cr1 C30 -117.3(4)
C30 C29 Cr1 C32 79.6(3)
C28 C29 Cr1 C32 -37.7(3)
C30 C29 Cr1 C31 37.4(3)
C28 C29 Cr1 C31 -79.8(3)
C29 C28 Cr1 C25 -46.6(3)
C32 C28 Cr1 C25 -163.6(3)
C29 C28 Cr1 C26 127.6(3)
C32 C28 Cr1 C26 10.7(4)
C29 C28 Cr1 C27 -140.3(3)
C32 C28 Cr1 C27 102.8(3)
C32 C28 Cr1 C29 -116.9(4)
C29 C28 Cr1 C30 37.4(3)
C32 C28 Cr1 C30 -79.5(3)
C29 C28 Cr1 C32 116.9(4)
C29 C28 Cr1 C31 79.6(3)
C32 C28 Cr1 C31 -37.3(3)
C29 C30 Cr1 C25 88.9(3)
C31 C30 Cr1 C25 -153.9(3)
C29 C30 Cr1 C26 -175.0(2)
C31 C30 Cr1 C26 -57.8(3)
C29 C30 Cr1 C27 -32.1(5)
C31 C30 Cr1 C27 85.2(5)
C31 C30 Cr1 C29 117.2(4)
C29 C30 Cr1 C28 -37.5(2)
C31 C30 Cr1 C28 79.7(3)
C29 C30 Cr1 C32 -80.0(3)
C31 C30 Cr1 C32 37.3(3)
C29 C30 Cr1 C31 -117.2(4)
C31 C32 Cr1 C25 -73.2(6)
C28 C32 Cr1 C25 44.1(7)
C31 C32 Cr1 C26 69.7(3)
C28 C32 Cr1 C26 -173.1(3)
C31 C32 Cr1 C27 161.3(3)
C28 C32 Cr1 C27 -81.5(3)
C31 C32 Cr1 C29 -79.6(3)
C28 C32 Cr1 C29 37.7(3)
C31 C32 Cr1 C28 -117.2(4)
C31 C32 Cr1 C30 -37.3(3)
C28 C32 Cr1 C30 79.9(3)
C28 C32 Cr1 C31 117.2(4)
C32 C31 Cr1 C25 154.5(3)
C30 C31 Cr1 C25 37.0(4)
C32 C31 Cr1 C26 -114.5(3)
C30 C31 Cr1 C26 128.0(3)
C32 C31 Cr1 C27 -26.3(4)
C30 C31 Cr1 C27 -143.7(3)
C32 C31 Cr1 C29 80.0(3)
C30 C31 Cr1 C29 -37.5(3)
C32 C31 Cr1 C28 37.6(3)
C30 C31 Cr1 C28 -79.9(3)
C32 C31 Cr1 C30 117.5(4)
C30 C31 Cr1 C32 -117.5(4)
C2 C1 Si1 C10 99.7(3)
C5 C1 Si1 C10 -64.0(3)
Ti1 C1 Si1 C10 -161.2(2)
C2 C1 Si1 C11 -19.2(3)
C5 C1 Si1 C11 177.1(3)
Ti1 C1 Si1 C11 80.0(3)
C2 C1 Si1 C12 -143.3(3)
C5 C1 Si1 C12 53.1(3)
Ti1 C1 Si1 C12 -44.1(3)
C17 C13 Si2 C23 167.8(3)
C14 C13 Si2 C23 -29.1(4)
Ti1 C13 Si2 C23 69.0(3)
C17 C13 Si2 C22 -76.7(4)
C14 C13 Si2 C22 86.5(4)
Ti1 C13 Si2 C22 -175.5(3)
C17 C13 Si2 C24 41.1(4)
C14 C13 Si2 C24 -155.8(3)
Ti1 C13 Si2 C24 -57.7(3)
Cr1 C25 O1 Ti1 24(100)
Cl1 Ti1 O1 C25 -19.1(10)
C2 Ti1 O1 C25 64.8(10)
C14 Ti1 O1 C25 -111.9(9)
C13 Ti1 O1 C25 -96.4(10)
C1 Ti1 O1 C25 57.7(10)
C3 Ti1 O1 C25 99.4(10)
C16 Ti1 O1 C25 -152.6(10)
C5 Ti1 O1 C25 94.7(10)
C17 Ti1 O1 C25 -120.7(10)
C4 Ti1 O1 C25 117.6(10)
C15 Ti1 O1 C25 -152.2(9)
